data_7114956
loop_
_publ_author_name
'Kim, Tae Woo'
'Hong, Jong-In'
'Lah, Myoung Soo'

_publ_section_title
;
 Self-discrimination of the racemic ligands in the self-assembly of
 [{(dppp)Pt(L)}2]4+
;
_journal_issue 8
_journal_name_full 'Chemical Communications'
_journal_page_first 743
_journal_paper_doi 10.1039/b100329l
_journal_year 2001
_chemical_formula_sum 'C138 H146 F12 N4 O29 P4 Pt2 S4'
_chemical_formula_weight 3194.89
_chemical_name_systematic
; 
? 
;
_space_group_IT_number 2
_symmetry_cell_setting triclinic
_symmetry_space_group_name_Hall '-P 1'
_symmetry_space_group_name_H-M 'P -1'
_atom_sites_solution_hydrogens geom
_atom_sites_solution_primary direct
_atom_sites_solution_secondary difmap
_audit_creation_method SHELXL-97
_cell_angle_alpha 68.33(3)
_cell_angle_beta 78.78(3)
_cell_angle_gamma 79.56(3)
_cell_formula_units_Z 2
_cell_length_a 15.714(3)
_cell_length_b 21.797(4)
_cell_length_c 22.380(5)
_cell_measurement_temperature 293(2)
_cell_volume 6937(3)
_computing_structure_refinement 'SHELXL-97 (Sheldrick, 1997)'
_computing_structure_solution 'SHELXS-97 (Sheldrick, 1990)'
_diffrn_ambient_temperature 293(2)
_diffrn_measured_fraction_theta_full 0.945
_diffrn_measured_fraction_theta_max 0.945
_diffrn_radiation_monochromator graphite
_diffrn_radiation_source 'fine-focus sealed tube'
_diffrn_radiation_type MoK\a
_diffrn_radiation_wavelength 0.71073
_diffrn_reflns_av_R_equivalents 0.0450
_diffrn_reflns_av_sigmaI/netI 0.0776
_diffrn_reflns_limit_h_max 10
_diffrn_reflns_limit_h_min -19
_diffrn_reflns_limit_k_max 25
_diffrn_reflns_limit_k_min -27
_diffrn_reflns_limit_l_max 27
_diffrn_reflns_limit_l_min -27
_diffrn_reflns_number 37830
_diffrn_reflns_theta_full 26.46
_diffrn_reflns_theta_max 26.46
_diffrn_reflns_theta_min 1.33
_exptl_absorpt_coefficient_mu 2.211
_exptl_crystal_density_diffrn 1.530
_exptl_crystal_density_method 'not measured'
_exptl_crystal_F_000 3244
_exptl_crystal_size_max 0.73
_exptl_crystal_size_mid 0.42
_exptl_crystal_size_min 0.27
_refine_diff_density_max 1.565
_refine_diff_density_min -1.405
_refine_diff_density_rms 0.121
_refine_ls_extinction_method none
_refine_ls_goodness_of_fit_ref 1.020
_refine_ls_hydrogen_treatment mixed
_refine_ls_matrix_type full
_refine_ls_number_parameters 1765
_refine_ls_number_reflns 27063
_refine_ls_number_restraints 0
_refine_ls_restrained_S_all 1.020
_refine_ls_R_factor_all 0.0830
_refine_ls_R_factor_gt 0.0522
_refine_ls_shift/su_max 9.815
_refine_ls_shift/su_mean 0.134
_refine_ls_structure_factor_coef Fsqd
_refine_ls_weighting_details 'w=1/[\s^2^(Fo^2^)+(0.0605P)^2^+10.1545P] where P=(Fo^2^+2Fc^2^)/3'
_refine_ls_weighting_scheme calc
_refine_ls_wR_factor_gt 0.1202
_refine_ls_wR_factor_ref 0.1388
_reflns_number_gt 19580
_reflns_number_total 27063
_reflns_threshold_expression >2sigma(I)
_cod_data_source_file b100329l.txt
_cod_data_source_block complex_1
_cod_depositor_comments
;
The following automatic conversions were performed:

'_refine_ls_weighting_scheme' value 'calc
w=1/[\s^2^(Fo^2^)+(0.0605P)^2^+10.1545P] where P=(Fo^2^+2Fc^2^)/3'
was changed to 'calc'. New tag '_refine_ls_weighting_details' was
created. The value of the new tag was set to
'w=1/[\s^2^(Fo^2^)+(0.0605P)^2^+10.1545P] where P=(Fo^2^+2Fc^2^)/3'.

Automatic conversion script
Id: cif_fix_values 3143 2015-03-26 13:38:13Z robertas 
;
_cod_original_cell_volume 6937(2)
_cod_original_sg_symbol_H-M P-1
_cod_database_code 7114956

loop_
_symmetry_equiv_pos_as_xyz
'x, y, z'
'-x, -y, -z'

loop_
_atom_site_label
_atom_site_type_symbol
_atom_site_fract_x
_atom_site_fract_y
_atom_site_fract_z
_atom_site_U_iso_or_equiv
_atom_site_adp_type
_atom_site_occupancy
_atom_site_calc_flag
_atom_site_refinement_flags
Pt1A Pt 0.738240(14) 0.025261(11) 0.298138(11) 0.03322(7) Uani 1 d .
P1A P 0.82689(11) -0.06217(8) 0.28061(9) 0.0413(4) Uani 1 d .
P2A P 0.84893(10) 0.08889(9) 0.26306(8) 0.0385(4) Uani 1 d .
O1A O 0.4542(4) 0.3089(2) 0.3271(2) 0.0627(15) Uani 1 d .
O2A O 0.4442(3) 0.23516(19) 0.42942(19) 0.0373(10) Uani 1 d .
O3A O 0.5416(3) 0.2078(2) 0.5281(2) 0.0453(11) Uani 1 d .
O4A O 0.5826(6) 0.1924(5) 0.6222(3) 0.135(4) Uani 1 d .
N1A N 0.6510(3) 0.1020(2) 0.3180(2) 0.0318(11) Uani 1 d .
N2A N 0.3674(3) 0.0308(3) 0.6669(2) 0.0357(11) Uani 1 d .
C1A C 0.9051(5) -0.0409(3) 0.2073(4) 0.056(2) Uani 1 d .
H1A1 H 0.9416 -0.0812 0.2052 0.068 Uiso 1 calc R
H1A2 H 0.8734 -0.0237 0.1702 0.068 Uiso 1 calc R
C2A C 0.9645(5) 0.0103(4) 0.2014(4) 0.064(2) Uani 1 d .
H2A1 H 0.9913 -0.0045 0.2407 0.077 Uiso 1 calc R
H2A2 H 1.0109 0.0117 0.1655 0.077 Uiso 1 calc R
C3A C 0.9180(4) 0.0802(3) 0.1907(3) 0.0483(17) Uani 1 d .
H3A1 H 0.8824 0.0921 0.1563 0.058 Uiso 1 calc R
H3A2 H 0.9613 0.1111 0.1766 0.058 Uiso 1 calc R
C4A C 0.7659(4) -0.1210(3) 0.2717(3) 0.0454(16) Uani 1 d .
C5A C 0.7430(5) -0.1124(4) 0.2113(4) 0.061(2) Uani 1 d .
H5A H 0.7593 -0.0762 0.1752 0.073 Uiso 1 calc R
C6A C 0.6971(7) -0.1565(6) 0.2051(5) 0.082(3) Uani 1 d .
H6A H 0.6838 -0.1508 0.1645 0.098 Uiso 1 calc R
C7A C 0.6700(6) -0.2100(5) 0.2589(5) 0.080(3) Uani 1 d .
H7A H 0.6372 -0.2394 0.2548 0.096 Uiso 1 calc R
C8A C 0.6917(5) -0.2188(4) 0.3171(5) 0.062(2) Uani 1 d .
H8A H 0.6744 -0.2551 0.3528 0.074 Uiso 1 calc R
C9A C 0.7389(4) -0.1754(3) 0.3251(3) 0.0459(16) Uani 1 d .
H9A H 0.7527 -0.1824 0.3659 0.055 Uiso 1 calc R
C10A C 0.8836(5) -0.1136(3) 0.3497(4) 0.0530(19) Uani 1 d .
C11A C 0.9501(6) -0.1641(4) 0.3418(5) 0.080(3) Uani 1 d .
H11A H 0.9716 -0.1670 0.3010 0.096 Uiso 1 calc R
C12A C 0.9824(8) -0.2099(5) 0.3978(7) 0.102(4) Uani 1 d .
H12A H 1.0271 -0.2432 0.3939 0.123 Uiso 1 calc R
C13A C 0.9499(9) -0.2067(5) 0.4575(7) 0.113(5) Uani 1 d .
H13A H 0.9704 -0.2389 0.4942 0.135 Uiso 1 calc R
C14A C 0.8871(7) -0.1562(5) 0.4640(5) 0.090(3) Uani 1 d .
H14A H 0.8667 -0.1532 0.5048 0.108 Uiso 1 calc R
C15A C 0.8539(5) -0.1097(4) 0.4100(4) 0.070(2) Uani 1 d .
H15A H 0.8111 -0.0756 0.4147 0.084 Uiso 1 calc R
C16A C 0.9209(5) 0.0728(4) 0.3223(4) 0.065(2) Uani 1 d .
C17A C 1.0044(6) 0.0913(5) 0.3034(4) 0.087(3) Uani 1 d .
H17A H 1.0253 0.1091 0.2594 0.104 Uiso 1 calc R
C18A C 1.0565(8) 0.0837(8) 0.3482(6) 0.171(8) Uani 1 d .
H18A H 1.1138 0.0935 0.3348 0.206 Uiso 1 calc R
C19A C 1.0242(11) 0.0614(13) 0.4138(7) 0.274(17) Uani 1 d .
H19A H 1.0596 0.0572 0.4443 0.329 Uiso 1 calc R
C20A C 0.9379(10) 0.0452(10) 0.4344(6) 0.221(11) Uani 1 d .
H20A H 0.9145 0.0324 0.4781 0.266 Uiso 1 calc R
C21A C 0.8893(6) 0.0489(6) 0.3878(5) 0.115(5) Uani 1 d .
H21A H 0.8339 0.0350 0.4008 0.137 Uiso 1 calc R
C22A C 0.8089(4) 0.1766(3) 0.2427(3) 0.0379(14) Uani 1 d .
C23A C 0.7986(5) 0.2074(4) 0.2884(4) 0.061(2) Uani 1 d .
H23A H 0.8152 0.1836 0.3292 0.074 Uiso 1 calc R
C24A C 0.7638(7) 0.2733(4) 0.2734(5) 0.082(3) Uani 1 d .
H24A H 0.7559 0.2938 0.3043 0.099 Uiso 1 calc R
C25A C 0.7406(6) 0.3088(4) 0.2122(5) 0.074(3) Uani 1 d .
H25A H 0.7183 0.3535 0.2017 0.089 Uiso 1 calc R
C26A C 0.7500(5) 0.2792(4) 0.1674(4) 0.0560(19) Uani 1 d .
H26A H 0.7342 0.3035 0.1264 0.067 Uiso 1 calc R
C27A C 0.7830(4) 0.2129(3) 0.1821(3) 0.0444(16) Uani 1 d .
H27A H 0.7880 0.1925 0.1515 0.053 Uiso 1 calc R
C28A C 0.6389(4) 0.1044(3) 0.3786(3) 0.0364(14) Uani 1 d .
H28A H 0.6702 0.0722 0.4097 0.044 Uiso 1 calc R
C29A C 0.5824(4) 0.1525(3) 0.3958(3) 0.0376(14) Uani 1 d .
H29A H 0.5750 0.1530 0.4379 0.045 Uiso 1 calc R
C30A C 0.5358(4) 0.2008(3) 0.3492(3) 0.0354(13) Uani 1 d .
C31A C 0.5479(4) 0.1991(3) 0.2874(3) 0.0399(15) Uani 1 d .
H31A H 0.5180 0.2315 0.2556 0.048 Uiso 1 calc R
C32A C 0.6055(4) 0.1484(3) 0.2730(3) 0.0390(15) Uani 1 d .
H32A H 0.6127 0.1464 0.2315 0.047 Uiso 1 calc R
C33A C 0.4744(4) 0.2554(3) 0.3650(3) 0.0387(14) Uani 1 d .
C34A C 0.3944(4) 0.2826(3) 0.4548(3) 0.0347(13) Uani 1 d .
C35A C 0.3035(4) 0.2812(3) 0.4674(3) 0.0427(15) Uani 1 d .
H35A H 0.2783 0.2512 0.4576 0.051 Uiso 1 calc R
C36A C 0.2532(4) 0.3244(3) 0.4943(3) 0.0486(17) Uani 1 d .
H36A H 0.1929 0.3247 0.5018 0.058 Uiso 1 calc R
C37A C 0.2903(4) 0.3691(3) 0.5113(3) 0.0474(17) Uani 1 d .
C38A C 0.2379(5) 0.4134(4) 0.5397(4) 0.067(2) Uani 1 d .
H38A H 0.1773 0.4151 0.5460 0.081 Uiso 1 calc R
C39A C 0.2759(6) 0.4540(5) 0.5581(5) 0.088(3) Uani 1 d .
H39A H 0.2410 0.4833 0.5768 0.106 Uiso 1 calc R
C40A C 0.3663(6) 0.4520(5) 0.5491(5) 0.087(3) Uani 1 d .
H40A H 0.3910 0.4794 0.5627 0.105 Uiso 1 calc R
C41A C 0.4197(5) 0.4103(4) 0.5206(4) 0.065(2) Uani 1 d .
H41A H 0.4800 0.4103 0.5144 0.078 Uiso 1 calc R
C42A C 0.3835(4) 0.3673(3) 0.5006(3) 0.0456(16) Uani 1 d .
C43A C 0.4363(4) 0.3228(3) 0.4704(3) 0.0364(14) Uani 1 d .
C44A C 0.5339(4) 0.3197(3) 0.4578(3) 0.0408(15) Uani 1 d .
C45A C 0.5772(4) 0.3739(3) 0.4109(3) 0.0422(15) Uani 1 d .
C46A C 0.5310(5) 0.4316(4) 0.3717(4) 0.061(2) Uani 1 d .
H46A H 0.4702 0.4363 0.3767 0.073 Uiso 1 calc R
C47A C 0.5758(6) 0.4806(4) 0.3263(5) 0.075(3) Uani 1 d .
H47A H 0.5447 0.5186 0.3008 0.090 Uiso 1 calc R
C48A C 0.6670(6) 0.4753(5) 0.3171(5) 0.080(3) Uani 1 d .
H48A H 0.6958 0.5091 0.2853 0.096 Uiso 1 calc R
C49A C 0.7130(6) 0.4212(5) 0.3544(4) 0.069(2) Uani 1 d .
H49A H 0.7736 0.4185 0.3490 0.083 Uiso 1 calc R
C50A C 0.6701(4) 0.3682(4) 0.4018(3) 0.0465(16) Uani 1 d .
C51A C 0.7177(4) 0.3091(4) 0.4385(4) 0.0548(19) Uani 1 d .
H51A H 0.7783 0.3058 0.4334 0.066 Uiso 1 calc R
C52A C 0.6761(4) 0.2569(4) 0.4815(3) 0.0514(18) Uani 1 d .
H52A H 0.7078 0.2177 0.5046 0.062 Uiso 1 calc R
C53A C 0.5841(4) 0.2639(3) 0.4900(3) 0.0413(15) Uani 1 d .
C54A C 0.5428(5) 0.1780(4) 0.5911(3) 0.0524(18) Uani 1 d .
C55A C 0.4861(4) 0.1230(3) 0.6166(3) 0.0421(15) Uani 1 d .
C56A C 0.4743(4) 0.0858(4) 0.6824(3) 0.0474(17) Uani 1 d .
H56A H 0.5063 0.0915 0.7104 0.057 Uiso 1 calc R
C57A C 0.4151(4) 0.0408(3) 0.7056(3) 0.0425(15) Uani 1 d .
H57A H 0.4075 0.0161 0.7497 0.051 Uiso 1 calc R
C58A C 0.3830(4) 0.0646(3) 0.6024(3) 0.0366(14) Uani 1 d .
H58A H 0.3532 0.0561 0.5748 0.044 Uiso 1 calc R
C59A C 0.4403(4) 0.1101(3) 0.5765(3) 0.0387(14) Uani 1 d .
H59A H 0.4489 0.1326 0.5319 0.046 Uiso 1 calc R
S1A S 0.29969(12) 0.01060(11) 0.44723(10) 0.0577(5) Uani 1 d .
F1A F 0.3704(3) 0.1209(3) 0.4055(3) 0.0970(18) Uani 1 d .
F2A F 0.4548(3) 0.0332(3) 0.4470(4) 0.118(2) Uani 1 d .
F3A F 0.4235(4) 0.0556(4) 0.3536(3) 0.125(3) Uani 1 d .
O5A O 0.2747(4) 0.0215(3) 0.5077(3) 0.0777(17) Uani 1 d .
O6A O 0.3377(5) -0.0573(3) 0.4541(4) 0.099(2) Uani 1 d .
O7A O 0.2384(4) 0.0438(5) 0.4027(3) 0.120(3) Uani 1 d .
C60A C 0.3908(5) 0.0573(4) 0.4100(5) 0.067(2) Uani 1 d .
S2A S 0.69770(13) 0.10090(10) 0.10036(9) 0.0541(5) Uani 1 d .
F4A F 0.6362(5) 0.0199(4) 0.0657(5) 0.167(4) Uani 1 d .
F5A F 0.5503(5) 0.1078(6) 0.0660(6) 0.211(5) Uani 1 d .
F6A F 0.6568(9) 0.1110(6) -0.0077(5) 0.211(5) Uani 1 d .
O8A O 0.6867(4) 0.1724(3) 0.0802(3) 0.0787(17) Uani 1 d .
O9A O 0.7822(4) 0.0710(4) 0.0830(5) 0.120(3) Uani 1 d .
O10A O 0.6610(7) 0.0721(4) 0.1648(3) 0.146(4) Uani 1 d .
C61A C 0.6315(8) 0.0839(7) 0.0541(7) 0.106(4) Uani 1 d .
Pt1B Pt 0.131645(15) 0.495943(11) 0.220117(11) 0.03154(7) Uani 1 d .
P1B P 0.16324(11) 0.58322(8) 0.23978(8) 0.0362(4) Uani 1 d .
P2B P 0.25817(11) 0.43720(8) 0.25393(8) 0.0362(4) Uani 1 d .
O1B O 0.0009(4) 0.2222(3) 0.1773(2) 0.0597(14) Uani 1 d .
O2B O 0.0362(3) 0.2899(2) 0.0751(2) 0.0411(10) Uani 1 d .
O3B O 0.1828(3) 0.3127(2) -0.0272(2) 0.0482(11) Uani 1 d .
O4B O 0.2319(4) 0.2750(3) -0.1102(3) 0.083(2) Uani 1 d .
N1B N 0.0996(3) 0.4189(2) 0.1975(2) 0.0335(11) Uani 1 d .
N2B N -0.0157(3) 0.4513(2) -0.1822(2) 0.0357(11) Uani 1 d .
C1B C 0.2060(5) 0.5616(3) 0.3158(3) 0.0486(17) Uani 1 d .
H1B1 H 0.2176 0.6021 0.3196 0.058 Uiso 1 calc R
H1B2 H 0.1609 0.5432 0.3512 0.058 Uiso 1 calc R
C2B C 0.2895(5) 0.5119(3) 0.3245(3) 0.0507(18) Uani 1 d .
H2B1 H 0.3105 0.5086 0.3637 0.061 Uiso 1 calc R
H2B2 H 0.3342 0.5290 0.2882 0.061 Uiso 1 calc R
C3B C 0.2770(4) 0.4416(3) 0.3289(3) 0.0432(15) Uani 1 d .
H3B1 H 0.2279 0.4266 0.3619 0.052 Uiso 1 calc R
H3B2 H 0.3287 0.4115 0.3427 0.052 Uiso 1 calc R
C4B C 0.0684(4) 0.6438(3) 0.2451(3) 0.0417(15) Uani 1 d .
C5B C 0.0112(5) 0.6347(4) 0.3023(4) 0.0541(19) Uani 1 d .
H5B H 0.0232 0.5988 0.3393 0.065 Uiso 1 calc R
C6B C -0.0639(6) 0.6788(5) 0.3048(4) 0.075(3) Uani 1 d .
H6B H -0.1012 0.6733 0.3437 0.090 Uiso 1 calc R
C7B C -0.0829(6) 0.7308(4) 0.2495(5) 0.075(3) Uani 1 d .
H7B H -0.1335 0.7602 0.2512 0.090 Uiso 1 calc R
C8B C -0.0286(5) 0.7398(4) 0.1920(4) 0.064(2) Uani 1 d .
H8B H -0.0427 0.7746 0.1547 0.077 Uiso 1 calc R
C9B C 0.0475(5) 0.6970(3) 0.1896(4) 0.0525(18) Uani 1 d .
H9B H 0.0851 0.7037 0.1507 0.063 Uiso 1 calc R
C10B C 0.2394(4) 0.6307(3) 0.1744(3) 0.0423(15) Uani 1 d .
C11B C 0.2990(6) 0.6630(4) 0.1852(4) 0.066(2) Uani 1 d .
H11B H 0.3048 0.6575 0.2275 0.080 Uiso 1 calc R
C12B C 0.3504(7) 0.7037(5) 0.1334(5) 0.099(4) Uani 1 d .
H12B H 0.3910 0.7252 0.1410 0.118 Uiso 1 calc R
C13B C 0.3418(6) 0.7124(4) 0.0711(5) 0.076(3) Uani 1 d .
H13B H 0.3765 0.7399 0.0366 0.091 Uiso 1 calc R
C14B C 0.2829(5) 0.6811(4) 0.0590(4) 0.060(2) Uani 1 d .
H14B H 0.2767 0.6875 0.0165 0.072 Uiso 1 calc R
C15B C 0.2327(5) 0.6400(3) 0.1106(3) 0.0474(16) Uani 1 d .
H15B H 0.1934 0.6178 0.1024 0.057 Uiso 1 calc R
C16B C 0.3529(4) 0.4630(3) 0.1946(3) 0.0380(14) Uani 1 d .
C17B C 0.4364(4) 0.4486(3) 0.2125(4) 0.0499(18) Uani 1 d .
H17B H 0.4439 0.4259 0.2558 0.060 Uiso 1 calc R
C18B C 0.5076(4) 0.4678(4) 0.1666(4) 0.056(2) Uani 1 d .
H18B H 0.5630 0.4584 0.1792 0.067 Uiso 1 calc R
C19B C 0.4977(5) 0.5012(4) 0.1018(4) 0.059(2) Uani 1 d .
H19B H 0.5461 0.5141 0.0709 0.070 Uiso 1 calc R
C20B C 0.4156(5) 0.5152(4) 0.0837(4) 0.057(2) Uani 1 d .
H20B H 0.4084 0.5376 0.0404 0.068 Uiso 1 calc R
C21B C 0.3438(4) 0.4959(3) 0.1297(3) 0.0468(17) Uani 1 d .
H21B H 0.2886 0.5053 0.1170 0.056 Uiso 1 calc R
C22B C 0.2607(4) 0.3491(3) 0.2692(3) 0.0385(14) Uani 1 d .
C23B C 0.3117(6) 0.3200(4) 0.2270(4) 0.062(2) Uani 1 d .
H23B H 0.3466 0.3452 0.1909 0.075 Uiso 1 calc R
C24B C 0.3108(6) 0.2534(4) 0.2388(5) 0.073(3) Uani 1 d .
H24B H 0.3468 0.2336 0.2111 0.088 Uiso 1 calc R
C25B C 0.2579(6) 0.2158(4) 0.2904(5) 0.071(3) Uani 1 d .
H25B H 0.2565 0.1712 0.2970 0.085 Uiso 1 calc R
C26B C 0.2068(6) 0.2448(4) 0.3324(4) 0.066(2) Uani 1 d .
H26B H 0.1716 0.2193 0.3681 0.079 Uiso 1 calc R
C27B C 0.2071(5) 0.3115(3) 0.3219(4) 0.0537(18) Uani 1 d .
H27B H 0.1716 0.3310 0.3501 0.064 Uiso 1 calc R
C28B C 0.1331(4) 0.4137(3) 0.1390(3) 0.0408(15) Uani 1 d .
H28B H 0.1731 0.4423 0.1119 0.049 Uiso 1 calc R
C29B C 0.1103(4) 0.3678(3) 0.1179(3) 0.0389(14) Uani 1 d .
H29B H 0.1338 0.3656 0.0772 0.047 Uiso 1 calc R
C30B C 0.0516(4) 0.3249(3) 0.1590(3) 0.0339(13) Uani 1 d .
C31B C 0.0185(4) 0.3300(3) 0.2192(3) 0.0446(16) Uani 1 d .
H31B H -0.0200 0.3012 0.2480 0.053 Uiso 1 calc R
C32B C 0.0432(4) 0.3777(3) 0.2355(3) 0.0452(16) Uani 1 d .
H32B H 0.0191 0.3816 0.2755 0.054 Uiso 1 calc R
C33B C 0.0258(4) 0.2729(3) 0.1401(3) 0.0377(14) Uani 1 d .
C34B C 0.0245(4) 0.2418(3) 0.0504(3) 0.0361(14) Uani 1 d .
C35B C -0.0590(4) 0.2418(3) 0.0372(3) 0.0427(15) Uani 1 d .
H35B H -0.1054 0.2719 0.0458 0.051 Uiso 1 calc R
C36B C -0.0710(5) 0.1970(4) 0.0114(3) 0.0496(17) Uani 1 d .
H36B H -0.1264 0.1960 0.0031 0.059 Uiso 1 calc R
C37B C 0.0001(5) 0.1517(3) -0.0030(3) 0.0486(17) Uani 1 d .
C38B C -0.0098(6) 0.1051(4) -0.0304(4) 0.067(2) Uani 1 d .
H38B H -0.0650 0.1026 -0.0380 0.080 Uiso 1 calc R
C39B C 0.0587(8) 0.0643(4) -0.0460(4) 0.081(3) Uani 1 d .
H39B H 0.0503 0.0343 -0.0644 0.098 Uiso 1 calc R
C40B C 0.1422(7) 0.0664(4) -0.0349(5) 0.081(3) Uani 1 d .
H40B H 0.1891 0.0381 -0.0463 0.097 Uiso 1 calc R
C41B C 0.1556(5) 0.1092(4) -0.0078(4) 0.062(2) Uani 1 d .
H41B H 0.2116 0.1098 -0.0002 0.074 Uiso 1 calc R
C42B C 0.0845(5) 0.1538(3) 0.0095(3) 0.0457(16) Uani 1 d .
C43B C 0.0967(4) 0.2001(3) 0.0381(3) 0.0416(15) Uani 1 d .
C44B C 0.1834(4) 0.2046(3) 0.0522(3) 0.0436(16) Uani 1 d .
C45B C 0.2220(5) 0.1536(4) 0.1056(4) 0.0530(19) Uani 1 d .
C46B C 0.1805(5) 0.0972(4) 0.1474(4) 0.065(2) Uani 1 d .
H46B H 0.1269 0.0912 0.1400 0.078 Uiso 1 calc R
C47B C 0.2188(7) 0.0519(5) 0.1982(4) 0.089(3) Uani 1 d .
H47B H 0.1917 0.0146 0.2245 0.107 Uiso 1 calc R
C48B C 0.2990(7) 0.0606(5) 0.2117(5) 0.096(3) Uani 1 d .
H48B H 0.3227 0.0305 0.2480 0.115 Uiso 1 calc R
C49B C 0.3409(6) 0.1127(5) 0.1716(5) 0.079(3) Uani 1 d .
H49B H 0.3954 0.1166 0.1794 0.095 Uiso 1 calc R
C50B C 0.3041(5) 0.1620(4) 0.1178(4) 0.061(2) Uani 1 d .
C51B C 0.3455(6) 0.2182(4) 0.0788(4) 0.071(2) Uani 1 d .
H51B H 0.4001 0.2223 0.0862 0.085 Uiso 1 calc R
C52B C 0.3069(5) 0.2668(4) 0.0303(4) 0.064(2) Uani 1 d .
H52B H 0.3332 0.3050 0.0057 0.077 Uiso 1 calc R
C53B C 0.2257(4) 0.2582(3) 0.0178(3) 0.0485(17) Uani 1 d .
C54B C 0.1863(5) 0.3135(4) -0.0877(4) 0.0516(18) Uani 1 d .
C55B C 0.1188(4) 0.3665(3) -0.1215(3) 0.0415(15) Uani 1 d .
C56B C 0.1258(4) 0.3920(3) -0.1884(3) 0.0454(16) Uani 1 d .
H56B H 0.1757 0.3795 -0.2134 0.055 Uiso 1 calc R
C57B C 0.0591(4) 0.4358(3) -0.2181(3) 0.0427(15) Uani 1 d .
H57B H 0.0654 0.4549 -0.2632 0.051 Uiso 1 calc R
C58B C -0.0223(4) 0.4284(3) -0.1179(3) 0.0377(14) Uani 1 d .
H58B H -0.0735 0.4406 -0.0939 0.045 Uiso 1 calc R
C59B C 0.0450(4) 0.3868(3) -0.0852(3) 0.0419(15) Uani 1 d .
H59B H 0.0404 0.3731 -0.0402 0.050 Uiso 1 calc R
S1B S -0.23741(12) 0.47231(11) 0.02819(9) 0.0563(5) Uani 1 d .
F1B F -0.1183(4) 0.3999(4) 0.0977(4) 0.124(3) Uani 1 d .
F2B F -0.0871(5) 0.4986(4) 0.0369(4) 0.140(3) Uani 1 d .
F3B F -0.1766(6) 0.4836(5) 0.1230(3) 0.161(4) Uani 1 d .
O5B O -0.3009(3) 0.4349(3) 0.0746(3) 0.0719(17) Uani 1 d .
O6B O -0.1953(4) 0.4462(3) -0.0203(3) 0.0800(18) Uani 1 d .
O7B O -0.2616(5) 0.5428(3) 0.0026(4) 0.117(3) Uani 1 d .
C60B C -0.1513(7) 0.4653(6) 0.0734(5) 0.085(3) Uani 1 d .
S2B S -0.00872(16) 0.42122(12) 0.40374(10) 0.0671(6) Uani 1 d .
F4B F 0.0060(5) 0.3794(3) 0.5257(3) 0.116(2) Uani 1 d .
F5B F -0.0809(6) 0.4644(4) 0.4965(4) 0.151(3) Uani 1 d .
F6B F -0.1164(5) 0.3740(5) 0.5058(4) 0.164(4) Uani 1 d .
O8B O -0.0762(6) 0.4585(5) 0.3684(4) 0.133(3) Uani 1 d .
O9B O 0.0165(8) 0.3558(4) 0.4049(4) 0.167(5) Uani 1 d .
O10B O 0.0651(6) 0.4542(5) 0.3925(5) 0.157(4) Uani 1 d .
C61B C -0.0525(7) 0.4100(5) 0.4856(5) 0.079(3) Uani 1 d .
O1S O 0.5293(4) 0.2431(3) 0.1311(3) 0.0762(17) Uani 1 d .
H1S H 0.5652 0.2251 0.1089 0.091 Uiso 1 calc R
C1S C 0.5349(6) 0.3132(4) 0.1060(5) 0.073(2) Uani 1 d .
H1S4 H 0.5942 0.3212 0.0857 0.088 Uiso 1 calc R
H1S5 H 0.5209 0.3304 0.1414 0.088 Uiso 1 calc R
C2S C 0.4745(6) 0.3482(5) 0.0581(4) 0.082(3) Uani 1 d .
H2S1 H 0.4786 0.3950 0.0426 0.098 Uiso 1 calc R
H2S2 H 0.4158 0.3402 0.0781 0.098 Uiso 1 calc R
H2S3 H 0.4896 0.3322 0.0223 0.098 Uiso 1 calc R
O2S O 0.6066(9) 0.3623(10) 0.6845(7) 0.178(7) Uani 0.834(14) d P
H2S H 0.6539 0.3408 0.6934 0.213 Uiso 0.834(14) calc PR
C3S C 0.5922(15) 0.3610(12) 0.6280(11) 0.185(10) Uani 0.834(14) d P
H3S1 H 0.5402 0.3913 0.6153 0.222 Uiso 0.834(14) calc PR
H3S2 H 0.5804 0.3166 0.6346 0.222 Uiso 0.834(14) calc PR
C4S C 0.6607(12) 0.3781(11) 0.5770(7) 0.149(9) Uani 0.834(14) d P
H4S1 H 0.6449 0.3759 0.5386 0.179 Uiso 0.834(14) calc PR
H4S2 H 0.7123 0.3478 0.5884 0.179 Uiso 0.834(14) calc PR
H4S3 H 0.6720 0.4225 0.5690 0.179 Uiso 0.834(14) calc PR
O3S O 0.9347(11) 0.2734(9) 0.3732(8) 0.073(5) Uani 0.364(10) d P
H3S H 0.9546 0.2949 0.3894 0.088 Uiso 0.364(10) calc PR
C5S C 0.9674(17) 0.2059(15) 0.3990(13) 0.084(8) Uani 0.364(10) d P
H5S1 H 1.0242 0.2018 0.4120 0.100 Uiso 0.364(10) calc PR
H5S2 H 0.9742 0.1853 0.3664 0.100 Uiso 0.364(10) calc PR
C6S C 0.9064(19) 0.1727(16) 0.4552(16) 0.108(12) Uani 0.364(10) d P
H6S1 H 0.9277 0.1263 0.4725 0.130 Uiso 0.364(10) calc PR
H6S2 H 0.8502 0.1775 0.4423 0.130 Uiso 0.364(10) calc PR
H6S3 H 0.9015 0.1924 0.4879 0.130 Uiso 0.364(10) calc PR
O4S O 0.5165(17) -0.1908(13) 0.1467(10) 0.212(12) Uani 0.691(16) d P
H4S H 0.5325 -0.2298 0.1669 0.255 Uiso 0.691(16) calc PR
C7S C 0.5376(19) -0.179(2) 0.0834(15) 0.26(2) Uani 0.691(16) d P
H7S1 H 0.5641 -0.2212 0.0783 0.317 Uiso 0.691(16) calc PR
H7S2 H 0.4833 -0.1674 0.0650 0.317 Uiso 0.691(16) calc PR
C8S C 0.5888(14) -0.1348(14) 0.0474(11) 0.157(11) Uani 0.691(16) d P
H8S1 H 0.6000 -0.1354 0.0039 0.188 Uiso 0.691(16) calc PR
H8S2 H 0.6430 -0.1445 0.0646 0.188 Uiso 0.691(16) calc PR
H8S3 H 0.5613 -0.0916 0.0470 0.188 Uiso 0.691(16) calc PR
O5S O 0.388(3) 0.3897(16) 0.8484(16) 0.54(3) Uani 1 d .
H5S H 0.3943 0.3626 0.8846 0.643 Uiso 1 calc R
C9S C 0.400(2) 0.3520(12) 0.799(2) 0.39(3) Uani 1 d .
H9S1 H 0.3562 0.3213 0.8165 0.473 Uiso 1 calc R
H9S2 H 0.3793 0.3855 0.7601 0.473 Uiso 1 calc R
C10S C 0.4803(18) 0.3118(15) 0.7717(15) 0.325(18) Uani 1 d .
H10A H 0.4648 0.2997 0.7385 0.390 Uiso 1 calc R
H10B H 0.4981 0.2724 0.8062 0.390 Uiso 1 calc R
H10C H 0.5275 0.3387 0.7537 0.390 Uiso 1 calc R
O6S O 0.4374(18) -0.1132(13) 0.1936(10) 0.282(9) Uani 1 d .
H6S H 0.4250 -0.1441 0.1858 0.338 Uiso 1 calc R
C11S C 0.463(4) -0.069(3) 0.141(2) 0.73(9) Uani 1 d .
H11C H 0.5027 -0.0924 0.1154 0.872 Uiso 1 calc R
H11D H 0.4984 -0.0439 0.1525 0.872 Uiso 1 calc R
C12S C 0.411(2) -0.0248(19) 0.1016(14) 0.39(2) Uani 1 d .
H12C H 0.4452 0.0062 0.0673 0.471 Uiso 1 calc R
H12D H 0.3690 -0.0014 0.1254 0.471 Uiso 1 calc R
H12E H 0.3814 -0.0471 0.0835 0.471 Uiso 1 calc R
O7S O 0.8855(11) 0.1167(10) 0.7934(12) 0.324(11) Uani 1 d .
C13S C 0.8251(19) 0.1020(17) 0.8617(13) 0.249(15) Uani 1 d .
C14S C 0.808(2) 0.1658(14) 0.829(2) 0.35(3) Uani 1 d .
O8S O 0.863(3) 0.0849(17) 0.6382(18) 0.57(3) Uani 1 d .
C15S C 0.8451(19) 0.129(2) 0.5774(19) 0.300(17) Uani 1 d .
C16S C 0.7544(14) 0.1003(14) 0.6370(14) 0.248(12) Uani 1 d .
O9S O 0.7183(15) 0.1323(12) 0.7269(10) 0.322(10) Uani 1 d .
C17S C 0.778(2) 0.218(2) 0.7108(17) 0.49(2) Uani 1 d .
C18S C 0.722(3) 0.296(2) 0.664(3) 0.44(2) Uani 1 d .

loop_
_atom_site_aniso_label
_atom_site_aniso_U_11
_atom_site_aniso_U_22
_atom_site_aniso_U_33
_atom_site_aniso_U_23
_atom_site_aniso_U_13
_atom_site_aniso_U_12
Pt1A 0.02772(13) 0.03315(13) 0.03356(13) -0.00833(10) -0.00232(9) 0.00022(9)
P1A 0.0309(8) 0.0345(9) 0.0494(10) -0.0095(7) -0.0007(7) 0.0026(7)
P2A 0.0315(8) 0.0409(9) 0.0369(9) -0.0062(7) -0.0051(7) -0.0040(7)
O1A 0.076(4) 0.046(3) 0.046(3) -0.008(2) -0.005(3) 0.021(3)
O2A 0.041(2) 0.029(2) 0.039(2) -0.0129(18) -0.0041(19) 0.0019(18)
O3A 0.045(3) 0.040(3) 0.048(3) -0.009(2) -0.008(2) -0.009(2)
O4A 0.183(8) 0.197(9) 0.052(4) -0.013(4) -0.013(4) -0.155(7)
N1A 0.030(3) 0.034(3) 0.032(3) -0.012(2) -0.002(2) -0.005(2)
N2A 0.023(2) 0.043(3) 0.038(3) -0.016(2) 0.001(2) 0.000(2)
C1A 0.045(4) 0.039(4) 0.075(5) -0.022(4) 0.011(4) 0.006(3)
C2A 0.035(4) 0.052(5) 0.084(6) -0.017(4) 0.020(4) -0.002(3)
C3A 0.036(4) 0.039(4) 0.055(4) -0.008(3) 0.012(3) -0.006(3)
C4A 0.040(4) 0.046(4) 0.052(4) -0.026(3) -0.004(3) 0.008(3)
C5A 0.053(5) 0.062(5) 0.064(5) -0.020(4) -0.001(4) -0.009(4)
C6A 0.088(7) 0.099(8) 0.073(6) -0.042(6) -0.023(5) -0.006(6)
C7A 0.070(6) 0.080(7) 0.111(8) -0.058(6) -0.016(6) -0.006(5)
C8A 0.045(4) 0.058(5) 0.089(6) -0.036(5) -0.002(4) -0.001(4)
C9A 0.040(4) 0.040(4) 0.056(4) -0.019(3) -0.003(3) 0.001(3)
C10A 0.040(4) 0.037(4) 0.078(5) -0.009(4) -0.024(4) 0.002(3)
C11A 0.065(6) 0.052(5) 0.125(8) -0.030(5) -0.044(6) 0.017(4)
C12A 0.092(8) 0.050(6) 0.165(12) -0.022(7) -0.075(9) 0.022(5)
C13A 0.116(10) 0.058(7) 0.148(12) 0.018(7) -0.080(9) -0.017(6)
C14A 0.078(7) 0.094(8) 0.071(6) 0.019(5) -0.034(5) -0.023(6)
C15A 0.054(5) 0.070(6) 0.064(5) 0.003(4) -0.013(4) -0.004(4)
C16A 0.042(4) 0.081(6) 0.051(4) 0.010(4) -0.022(3) -0.015(4)
C17A 0.063(6) 0.108(8) 0.065(5) 0.025(5) -0.033(5) -0.041(5)
C18A 0.098(9) 0.267(19) 0.097(9) 0.062(10) -0.058(7) -0.114(11)
C19A 0.186(16) 0.46(4) 0.105(11) 0.106(16) -0.102(11) -0.22(2)
C20A 0.166(14) 0.37(3) 0.082(8) 0.078(12) -0.078(9) -0.183(16)
C21A 0.072(6) 0.180(12) 0.064(6) 0.027(7) -0.032(5) -0.071(7)
C22A 0.037(3) 0.037(3) 0.041(3) -0.013(3) -0.004(3) -0.010(3)
C23A 0.076(6) 0.064(5) 0.046(4) -0.020(4) 0.001(4) -0.021(4)
C24A 0.122(8) 0.058(6) 0.074(6) -0.041(5) 0.021(6) -0.027(5)
C25A 0.084(6) 0.041(5) 0.080(6) -0.018(4) 0.021(5) -0.009(4)
C26A 0.052(4) 0.044(4) 0.061(5) -0.009(4) -0.004(4) -0.005(3)
C27A 0.039(4) 0.041(4) 0.048(4) -0.010(3) -0.003(3) -0.006(3)
C28A 0.040(3) 0.034(3) 0.033(3) -0.008(3) -0.011(3) 0.001(3)
C29A 0.040(4) 0.032(3) 0.039(3) -0.010(3) -0.007(3) -0.001(3)
C30A 0.031(3) 0.037(3) 0.035(3) -0.009(3) -0.003(3) -0.005(3)
C31A 0.035(3) 0.044(4) 0.034(3) -0.007(3) -0.011(3) 0.003(3)
C32A 0.041(4) 0.041(4) 0.032(3) -0.009(3) -0.010(3) 0.003(3)
C33A 0.036(3) 0.038(4) 0.041(4) -0.013(3) -0.008(3) 0.000(3)
C34A 0.031(3) 0.028(3) 0.040(3) -0.012(3) -0.001(3) 0.004(2)
C35A 0.040(4) 0.036(4) 0.051(4) -0.011(3) -0.011(3) -0.006(3)
C36A 0.030(3) 0.045(4) 0.063(4) -0.015(3) -0.001(3) 0.002(3)
C37A 0.035(4) 0.043(4) 0.055(4) -0.012(3) -0.003(3) 0.003(3)
C38A 0.042(4) 0.056(5) 0.097(7) -0.032(5) 0.010(4) 0.002(4)
C39A 0.072(6) 0.078(7) 0.125(9) -0.070(6) 0.020(6) 0.002(5)
C40A 0.072(6) 0.079(7) 0.129(9) -0.069(6) 0.009(6) -0.006(5)
C41A 0.053(5) 0.064(5) 0.094(6) -0.052(5) 0.006(4) -0.008(4)
C42A 0.040(4) 0.041(4) 0.057(4) -0.023(3) -0.003(3) 0.001(3)
C43A 0.028(3) 0.033(3) 0.043(3) -0.013(3) 0.000(3) 0.000(3)
C44A 0.037(4) 0.037(4) 0.051(4) -0.020(3) -0.002(3) -0.005(3)
C45A 0.042(4) 0.042(4) 0.044(4) -0.017(3) 0.001(3) -0.010(3)
C46A 0.054(5) 0.049(5) 0.071(5) -0.007(4) -0.006(4) -0.017(4)
C47A 0.080(7) 0.048(5) 0.087(6) -0.005(4) -0.018(5) -0.020(4)
C48A 0.080(7) 0.065(6) 0.079(6) 0.003(5) 0.001(5) -0.042(5)
C49A 0.056(5) 0.086(7) 0.067(5) -0.025(5) 0.009(4) -0.037(5)
C50A 0.045(4) 0.051(4) 0.044(4) -0.020(3) 0.007(3) -0.015(3)
C51A 0.029(3) 0.071(5) 0.068(5) -0.032(4) 0.005(3) -0.012(3)
C52A 0.036(4) 0.058(5) 0.054(4) -0.012(4) -0.008(3) -0.003(3)
C53A 0.035(3) 0.045(4) 0.047(4) -0.020(3) 0.002(3) -0.013(3)
C54A 0.046(4) 0.071(5) 0.044(4) -0.016(4) -0.007(3) -0.024(4)
C55A 0.033(3) 0.053(4) 0.039(3) -0.015(3) -0.004(3) -0.002(3)
C56A 0.042(4) 0.058(5) 0.043(4) -0.019(3) -0.011(3) -0.001(3)
C57A 0.035(3) 0.045(4) 0.041(4) -0.011(3) -0.004(3) 0.003(3)
C58A 0.029(3) 0.045(4) 0.033(3) -0.015(3) 0.001(3) -0.002(3)
C59A 0.035(3) 0.042(4) 0.035(3) -0.014(3) 0.004(3) -0.004(3)
S1A 0.0441(10) 0.0721(14) 0.0559(11) -0.0155(10) -0.0098(9) -0.0160(9)
F1A 0.070(3) 0.054(3) 0.152(5) -0.018(3) -0.016(3) -0.009(3)
F2A 0.048(3) 0.100(5) 0.196(7) -0.029(4) -0.050(4) -0.001(3)
F3A 0.113(5) 0.136(6) 0.109(5) -0.047(4) 0.056(4) -0.036(4)
O5A 0.082(4) 0.081(4) 0.058(4) -0.019(3) 0.002(3) -0.006(3)
O6A 0.099(5) 0.061(4) 0.144(7) -0.049(4) 0.003(4) -0.018(4)
O7A 0.078(5) 0.189(8) 0.081(5) 0.001(5) -0.046(4) -0.051(5)
C60A 0.041(4) 0.062(6) 0.091(7) -0.023(5) -0.003(4) -0.002(4)
S2A 0.0631(12) 0.0532(11) 0.0474(10) -0.0191(9) -0.0137(9) -0.0003(9)
F4A 0.119(6) 0.127(6) 0.328(12) -0.150(8) -0.053(7) -0.018(5)
F5A 0.082(5) 0.244(11) 0.395(16) -0.203(11) -0.109(8) 0.045(6)
F6A 0.350(16) 0.220(11) 0.104(6) -0.080(7) -0.096(8) -0.016(10)
O8A 0.096(5) 0.055(4) 0.090(4) -0.029(3) -0.020(4) -0.003(3)
O9A 0.055(4) 0.108(6) 0.224(9) -0.097(6) -0.023(5) 0.012(4)
O10A 0.256(11) 0.095(6) 0.055(4) -0.002(4) 0.018(5) -0.037(7)
C61A 0.085(8) 0.112(10) 0.151(12) -0.082(9) -0.033(8) 0.008(7)
Pt1B 0.03211(13) 0.02831(13) 0.03245(13) -0.00937(9) -0.00527(9) -0.00103(9)
P1B 0.0395(9) 0.0296(8) 0.0396(9) -0.0125(7) -0.0057(7) -0.0029(7)
P2B 0.0364(9) 0.0314(8) 0.0382(9) -0.0099(7) -0.0084(7) 0.0008(7)
O1B 0.087(4) 0.053(3) 0.045(3) -0.014(2) -0.004(3) -0.035(3)
O2B 0.051(3) 0.036(2) 0.040(2) -0.0153(19) -0.009(2) -0.006(2)
O3B 0.041(3) 0.049(3) 0.052(3) -0.011(2) -0.017(2) 0.000(2)
O4B 0.076(4) 0.093(5) 0.070(4) -0.030(3) -0.024(3) 0.033(4)
N1B 0.032(3) 0.035(3) 0.034(3) -0.012(2) -0.009(2) -0.002(2)
N2B 0.033(3) 0.033(3) 0.041(3) -0.014(2) -0.008(2) 0.000(2)
C1B 0.074(5) 0.032(3) 0.045(4) -0.018(3) -0.017(3) -0.001(3)
C2B 0.062(5) 0.050(4) 0.052(4) -0.024(3) -0.026(4) 0.000(3)
C3B 0.044(4) 0.041(4) 0.044(4) -0.013(3) -0.014(3) 0.002(3)
C4B 0.047(4) 0.030(3) 0.048(4) -0.020(3) 0.003(3) -0.001(3)
C5B 0.062(5) 0.047(4) 0.050(4) -0.020(3) -0.001(4) 0.002(4)
C6B 0.071(6) 0.072(6) 0.072(6) -0.034(5) 0.020(5) 0.000(5)
C7B 0.063(5) 0.056(5) 0.096(7) -0.035(5) 0.008(5) 0.010(4)
C8B 0.058(5) 0.033(4) 0.084(6) -0.012(4) 0.002(4) 0.007(3)
C9B 0.050(4) 0.038(4) 0.058(4) -0.009(3) 0.003(3) -0.004(3)
C10B 0.039(4) 0.036(4) 0.049(4) -0.013(3) -0.002(3) -0.004(3)
C11B 0.071(6) 0.067(5) 0.064(5) -0.014(4) -0.014(4) -0.028(4)
C12B 0.095(8) 0.099(8) 0.097(8) 0.002(6) -0.022(6) -0.065(6)
C13B 0.065(6) 0.067(6) 0.077(6) -0.002(5) 0.007(5) -0.028(5)
C14B 0.058(5) 0.061(5) 0.050(4) -0.008(4) -0.002(4) -0.010(4)
C15B 0.044(4) 0.046(4) 0.049(4) -0.016(3) 0.000(3) -0.006(3)
C16B 0.038(3) 0.026(3) 0.047(4) -0.008(3) -0.013(3) 0.003(3)
C17B 0.038(4) 0.042(4) 0.057(4) -0.001(3) -0.011(3) -0.004(3)
C18B 0.027(3) 0.054(5) 0.075(5) -0.010(4) -0.011(3) 0.000(3)
C19B 0.033(4) 0.068(5) 0.060(5) -0.012(4) 0.005(3) -0.004(3)
C20B 0.046(4) 0.063(5) 0.048(4) -0.010(4) -0.003(3) 0.001(4)
C21B 0.031(3) 0.054(4) 0.050(4) -0.014(3) -0.003(3) -0.002(3)
C22B 0.045(4) 0.028(3) 0.036(3) -0.003(3) -0.010(3) 0.001(3)
C23B 0.073(6) 0.045(4) 0.059(5) -0.018(4) 0.006(4) 0.001(4)
C24B 0.097(7) 0.041(5) 0.085(6) -0.033(4) -0.012(5) 0.008(5)
C25B 0.100(7) 0.028(4) 0.090(6) -0.018(4) -0.040(5) 0.003(4)
C26B 0.095(7) 0.035(4) 0.059(5) 0.000(4) -0.015(4) -0.017(4)
C27B 0.065(5) 0.040(4) 0.054(4) -0.013(3) -0.010(4) -0.005(3)
C28B 0.046(4) 0.037(4) 0.038(3) -0.012(3) 0.001(3) -0.011(3)
C29B 0.044(4) 0.038(4) 0.036(3) -0.015(3) 0.001(3) -0.009(3)
C30B 0.036(3) 0.030(3) 0.037(3) -0.009(3) -0.013(3) -0.001(2)
C31B 0.044(4) 0.054(4) 0.039(4) -0.016(3) 0.003(3) -0.022(3)
C32B 0.044(4) 0.055(4) 0.037(4) -0.015(3) 0.002(3) -0.017(3)
C33B 0.034(3) 0.037(4) 0.039(3) -0.009(3) -0.007(3) -0.004(3)
C34B 0.039(3) 0.033(3) 0.038(3) -0.014(3) -0.006(3) -0.005(3)
C35B 0.038(4) 0.043(4) 0.045(4) -0.016(3) -0.004(3) -0.003(3)
C36B 0.046(4) 0.062(5) 0.044(4) -0.016(3) -0.005(3) -0.022(3)
C37B 0.068(5) 0.044(4) 0.037(4) -0.015(3) 0.003(3) -0.023(4)
C38B 0.090(6) 0.068(6) 0.052(5) -0.028(4) 0.012(4) -0.042(5)
C39B 0.130(9) 0.058(5) 0.065(5) -0.042(5) 0.033(6) -0.039(6)
C40B 0.106(8) 0.047(5) 0.084(7) -0.036(5) 0.024(6) -0.010(5)
C41B 0.061(5) 0.057(5) 0.059(5) -0.021(4) 0.009(4) 0.000(4)
C42B 0.048(4) 0.041(4) 0.045(4) -0.017(3) 0.003(3) -0.004(3)
C43B 0.043(4) 0.036(3) 0.042(4) -0.011(3) -0.006(3) -0.003(3)
C44B 0.030(3) 0.047(4) 0.049(4) -0.014(3) -0.007(3) 0.002(3)
C45B 0.042(4) 0.050(4) 0.054(4) -0.009(3) -0.008(3) 0.008(3)
C46B 0.056(5) 0.052(5) 0.072(5) -0.006(4) -0.013(4) 0.006(4)
C47B 0.094(8) 0.069(6) 0.068(6) 0.016(5) -0.014(5) 0.000(5)
C48B 0.096(8) 0.085(8) 0.081(7) 0.004(6) -0.041(6) 0.012(6)
C49B 0.078(6) 0.067(6) 0.080(6) -0.008(5) -0.033(5) 0.009(5)
C50B 0.046(4) 0.061(5) 0.064(5) -0.011(4) -0.020(4) 0.012(4)
C51B 0.053(5) 0.068(6) 0.082(6) -0.009(5) -0.029(4) -0.001(4)
C52B 0.046(4) 0.070(5) 0.070(5) -0.006(4) -0.020(4) -0.016(4)
C53B 0.043(4) 0.045(4) 0.054(4) -0.010(3) -0.016(3) -0.002(3)
C54B 0.043(4) 0.052(4) 0.055(4) -0.016(4) -0.011(3) 0.006(3)
C55B 0.037(3) 0.033(3) 0.051(4) -0.010(3) -0.008(3) -0.003(3)
C56B 0.036(4) 0.044(4) 0.047(4) -0.011(3) 0.003(3) 0.001(3)
C57B 0.040(4) 0.043(4) 0.043(4) -0.014(3) -0.003(3) -0.004(3)
C58B 0.038(3) 0.035(3) 0.039(3) -0.014(3) -0.005(3) 0.000(3)
C59B 0.043(4) 0.043(4) 0.037(3) -0.011(3) -0.008(3) -0.004(3)
S1B 0.0454(10) 0.0647(13) 0.0485(10) -0.0139(9) 0.0043(8) -0.0048(9)
F1B 0.086(4) 0.117(6) 0.149(6) -0.009(5) -0.062(4) 0.008(4)
F2B 0.104(5) 0.185(7) 0.144(6) -0.040(5) -0.012(4) -0.094(5)
F3B 0.217(9) 0.228(10) 0.091(5) -0.090(6) -0.011(5) -0.092(7)
O5B 0.040(3) 0.078(4) 0.066(4) 0.001(3) 0.009(3) -0.003(3)
O6B 0.066(4) 0.112(5) 0.069(4) -0.045(4) 0.008(3) -0.014(4)
O7B 0.125(6) 0.058(4) 0.117(6) 0.007(4) 0.003(5) 0.017(4)
C60B 0.078(7) 0.104(9) 0.078(7) -0.029(6) -0.004(5) -0.035(6)
S2B 0.0787(15) 0.0633(14) 0.0488(11) -0.0153(10) 0.0076(10) -0.0089(11)
F4B 0.145(6) 0.120(5) 0.070(4) -0.024(4) -0.037(4) 0.018(4)
F5B 0.186(8) 0.131(6) 0.139(6) -0.087(5) -0.033(5) 0.070(6)
F6B 0.122(6) 0.227(10) 0.121(6) -0.039(6) 0.051(5) -0.088(7)
O8B 0.132(7) 0.156(8) 0.074(5) 0.004(5) -0.036(5) 0.003(6)
O9B 0.287(13) 0.099(6) 0.096(6) -0.057(5) 0.041(7) -0.004(7)
O10B 0.100(6) 0.182(10) 0.159(8) -0.026(7) 0.039(6) -0.076(7)
C61B 0.086(7) 0.059(6) 0.079(6) -0.024(5) -0.004(5) 0.021(5)
O1S 0.072(4) 0.073(4) 0.076(4) -0.020(3) -0.014(3) 0.004(3)
C1S 0.067(6) 0.069(6) 0.084(6) -0.025(5) -0.010(5) -0.013(5)
C2S 0.078(7) 0.074(6) 0.076(6) -0.006(5) -0.007(5) -0.012(5)
O2S 0.156(12) 0.254(19) 0.160(12) -0.083(12) -0.028(10) -0.080(14)
C3S 0.19(2) 0.24(3) 0.22(2) -0.17(2) -0.095(19) 0.013(19)
C4S 0.151(17) 0.24(2) 0.091(11) -0.098(14) 0.043(11) -0.093(16)
O3S 0.070(11) 0.078(12) 0.064(11) -0.013(9) -0.004(8) -0.023(9)
C5S 0.065(17) 0.11(2) 0.086(19) -0.041(17) -0.020(15) -0.012(16)
C6S 0.066(19) 0.12(3) 0.12(3) -0.01(2) -0.017(18) -0.016(17)
O4S 0.25(2) 0.30(3) 0.122(14) -0.048(17) -0.037(15) -0.15(2)
C7S 0.12(2) 0.45(7) 0.14(3) 0.02(3) -0.037(19) -0.06(3)
C8S 0.098(16) 0.27(3) 0.135(19) -0.11(2) 0.004(13) -0.035(18)
O5S 0.97(8) 0.27(3) 0.43(4) 0.03(3) -0.37(5) -0.27(4)
C9S 0.29(4) 0.110(18) 0.62(7) -0.04(3) 0.19(4) -0.08(2)
C10S 0.28(3) 0.33(4) 0.41(4) -0.07(3) -0.18(3) -0.14(3)
O6S 0.27(2) 0.34(3) 0.27(2) -0.126(19) -0.072(18) -0.05(2)
C11S 0.57(10) 0.89(14) 0.28(6) 0.33(8) -0.20(6) 0.03(9)
C12S 0.45(5) 0.56(7) 0.21(3) -0.10(4) -0.03(3) -0.24(5)
O7S 0.195(16) 0.28(2) 0.37(3) -0.045(19) 0.055(16) 0.043(15)
C13S 0.23(3) 0.34(4) 0.24(3) -0.19(3) -0.12(2) 0.08(3)
C14S 0.28(4) 0.16(2) 0.61(8) -0.13(3) -0.16(4) 0.04(2)
O8S 0.60(6) 0.52(4) 0.51(5) 0.18(4) -0.35(4) -0.32(4)
C15S 0.18(3) 0.36(5) 0.44(5) -0.18(4) -0.11(3) -0.07(3)
C16S 0.133(16) 0.32(3) 0.32(3) -0.18(3) 0.054(19) -0.037(19)
O9S 0.34(3) 0.32(3) 0.24(2) -0.027(18) -0.124(19) 0.06(2)
C17S 0.74(4) 0.07(4) 0.57(4) -0.12(4) 0.16(3) -0.03(4)
C18S 0.43(5) 0.23(4) 0.72(7) -0.22(5) 0.00(5) -0.11(4)

loop_
_atom_type_symbol
_atom_type_description
_atom_type_scat_dispersion_real
_atom_type_scat_dispersion_imag
_atom_type_scat_source
C C 0.0033 0.0016 'International Tables Vol C Tables 4.2.6.8 and 6.1.1.4'
H H 0.0000 0.0000 'International Tables Vol C Tables 4.2.6.8 and 6.1.1.4'
N N 0.0061 0.0033 'International Tables Vol C Tables 4.2.6.8 and 6.1.1.4'
O O 0.0106 0.0060 'International Tables Vol C Tables 4.2.6.8 and 6.1.1.4'
F F 0.0171 0.0103 'International Tables Vol C Tables 4.2.6.8 and 6.1.1.4'
P P 0.1023 0.0942 'International Tables Vol C Tables 4.2.6.8 and 6.1.1.4'
Pt Pt -1.7033 8.3905 'International Tables Vol C Tables 4.2.6.8 and 6.1.1.4'
S S 0.1246 0.1234 'International Tables Vol C Tables 4.2.6.8 and 6.1.1.4'

loop_
_geom_angle_atom_site_label_1
_geom_angle_atom_site_label_2
_geom_angle_atom_site_label_3
_geom_angle
_geom_angle_site_symmetry_1
_geom_angle_site_symmetry_3
N1A Pt1A N2A 85.98(19) . 2_656
N1A Pt1A P1A 176.53(14) . .
N2A Pt1A P1A 90.71(14) 2_656 .
N1A Pt1A P2A 91.53(14) . .
N2A Pt1A P2A 177.32(14) 2_656 .
P1A Pt1A P2A 91.76(7) . .
C1A P1A C4A 104.2(3) . .
C1A P1A C10A 109.6(4) . .
C4A P1A C10A 102.4(3) . .
C1A P1A Pt1A 114.8(2) . .
C4A P1A Pt1A 112.0(2) . .
C10A P1A Pt1A 112.9(3) . .
C16A P2A C22A 104.6(4) . .
C16A P2A C3A 106.3(4) . .
C22A P2A C3A 106.2(3) . .
C16A P2A Pt1A 114.2(3) . .
C22A P2A Pt1A 111.7(2) . .
C3A P2A Pt1A 113.3(3) . .
C33A O2A C34A 118.0(4) . .
C54A O3A C53A 124.0(5) . .
C32A N1A C28A 119.1(5) . .
C32A N1A Pt1A 122.4(4) . .
C28A N1A Pt1A 118.5(4) . .
C57A N2A C58A 117.7(5) . .
C57A N2A Pt1A 123.6(4) . 2_656
C58A N2A Pt1A 118.3(4) . 2_656
C2A C1A P1A 115.1(6) . .
C3A C2A C1A 114.4(6) . .
C2A C3A P2A 113.1(5) . .
C9A C4A C5A 118.1(7) . .
C9A C4A P1A 120.9(5) . .
C5A C4A P1A 121.1(6) . .
C6A C5A C4A 120.7(8) . .
C5A C6A C7A 120.6(9) . .
C8A C7A C6A 119.2(9) . .
C7A C8A C9A 121.9(9) . .
C8A C9A C4A 119.6(7) . .
C15A C10A C11A 120.4(8) . .
C15A C10A P1A 120.5(6) . .
C11A C10A P1A 118.5(7) . .
C12A C11A C10A 117.3(10) . .
C13A C12A C11A 121.5(10) . .
C12A C13A C14A 120.2(10) . .
C13A C14A C15A 120.2(11) . .
C10A C15A C14A 120.3(9) . .
C21A C16A C17A 119.0(7) . .
C21A C16A P2A 119.7(6) . .
C17A C16A P2A 120.8(6) . .
C18A C17A C16A 120.9(9) . .
C17A C18A C19A 120.2(10) . .
C18A C19A C20A 120.1(11) . .
C21A C20A C19A 118.0(12) . .
C20A C21A C16A 121.5(9) . .
C23A C22A C27A 119.0(7) . .
C23A C22A P2A 120.6(5) . .
C27A C22A P2A 120.2(5) . .
C24A C23A C22A 120.2(8) . .
C23A C24A C25A 119.6(8) . .
C26A C25A C24A 120.6(8) . .
C25A C26A C27A 120.4(8) . .
C26A C27A C22A 120.1(7) . .
N1A C28A C29A 122.2(5) . .
C28A C29A C30A 118.8(6) . .
C31A C30A C29A 119.5(6) . .
C31A C30A C33A 119.5(5) . .
C29A C30A C33A 121.0(6) . .
C30A C31A C32A 119.1(5) . .
N1A C32A C31A 121.3(6) . .
O1A C33A O2A 124.4(6) . .
O1A C33A C30A 125.6(6) . .
O2A C33A C30A 109.9(5) . .
C43A C34A C35A 124.2(6) . .
C43A C34A O2A 118.9(5) . .
C35A C34A O2A 116.6(6) . .
C36A C35A C34A 118.5(6) . .
C35A C36A C37A 121.6(6) . .
C38A C37A C36A 121.3(7) . .
C38A C37A C42A 120.2(7) . .
C36A C37A C42A 118.5(6) . .
C39A C38A C37A 119.9(8) . .
C38A C39A C40A 120.7(8) . .
C41A C40A C39A 121.2(9) . .
C40A C41A C42A 120.4(8) . .
C41A C42A C37A 117.7(6) . .
C41A C42A C43A 122.6(6) . .
C37A C42A C43A 119.7(6) . .
C34A C43A C42A 117.3(6) . .
C34A C43A C44A 121.2(5) . .
C42A C43A C44A 121.5(6) . .
C53A C44A C45A 118.0(6) . .
C53A C44A C43A 120.2(6) . .
C45A C44A C43A 121.8(6) . .
C46A C45A C50A 118.7(6) . .
C46A C45A C44A 122.1(6) . .
C50A C45A C44A 119.1(6) . .
C47A C46A C45A 119.6(8) . .
C46A C47A C48A 121.9(8) . .
C49A C48A C47A 119.9(8) . .
C48A C49A C50A 120.7(8) . .
C51A C50A C49A 121.5(7) . .
C51A C50A C45A 119.4(6) . .
C49A C50A C45A 119.1(7) . .
C52A C51A C50A 121.2(6) . .
C51A C52A C53A 118.3(7) . .
C44A C53A O3A 117.2(6) . .
C44A C53A C52A 123.9(6) . .
O3A C53A C52A 118.4(6) . .
O4A C54A O3A 125.0(7) . .
O4A C54A C55A 125.4(7) . .
O3A C54A C55A 109.6(6) . .
C59A C55A C56A 118.0(6) . .
C59A C55A C54A 121.6(6) . .
C56A C55A C54A 120.3(6) . .
C57A C56A C55A 119.3(6) . .
N2A C57A C56A 122.4(6) . .
C59A C58A N2A 122.6(6) . .
C58A C59A C55A 119.8(6) . .
O7A S1A O5A 113.0(5) . .
O7A S1A O6A 119.5(5) . .
O5A S1A O6A 113.5(4) . .
O7A S1A C60A 101.8(4) . .
O5A S1A C60A 103.1(4) . .
O6A S1A C60A 103.1(4) . .
F3A C60A F1A 108.2(8) . .
F3A C60A F2A 106.9(8) . .
F1A C60A F2A 105.5(8) . .
F3A C60A S1A 114.2(7) . .
F1A C60A S1A 112.0(6) . .
F2A C60A S1A 109.7(6) . .
O10A S2A O9A 115.1(6) . .
O10A S2A O8A 111.5(5) . .
O9A S2A O8A 115.9(5) . .
O10A S2A C61A 104.9(7) . .
O9A S2A C61A 103.7(5) . .
O8A S2A C61A 104.1(5) . .
F6A C61A F5A 107.6(13) . .
F6A C61A F4A 106.2(11) . .
F5A C61A F4A 109.5(12) . .
F6A C61A S2A 111.0(10) . .
F5A C61A S2A 110.6(9) . .
F4A C61A S2A 111.7(10) . .
N1B Pt1B N2B 84.30(19) . 2_565
N1B Pt1B P1B 176.88(13) . .
N2B Pt1B P1B 93.13(14) 2_565 .
N1B Pt1B P2B 92.71(14) . .
N2B Pt1B P2B 175.67(14) 2_565 .
P1B Pt1B P2B 89.76(6) . .
C10B P1B C1B 108.4(3) . .
C10B P1B C4B 104.0(3) . .
C1B P1B C4B 104.0(3) . .
C10B P1B Pt1B 111.8(2) . .
C1B P1B Pt1B 114.7(2) . .
C4B P1B Pt1B 113.1(2) . .
C3B P2B C16B 107.3(3) . .
C3B P2B C22B 105.0(3) . .
C16B P2B C22B 105.6(3) . .
C3B P2B Pt1B 113.6(2) . .
C16B P2B Pt1B 112.73(19) . .
C22B P2B Pt1B 111.9(2) . .
C33B O2B C34B 117.2(5) . .
C54B O3B C53B 119.4(5) . .
C32B N1B C28B 118.0(6) . .
C32B N1B Pt1B 123.4(4) . .
C28B N1B Pt1B 118.5(4) . .
C58B N2B C57B 120.0(5) . .
C58B N2B Pt1B 115.0(4) . 2_565
C57B N2B Pt1B 124.8(4) . 2_565
C2B C1B P1B 116.0(5) . .
C1B C2B C3B 113.9(6) . .
C2B C3B P2B 114.0(4) . .
C5B C4B C9B 118.7(6) . .
C5B C4B P1B 120.9(5) . .
C9B C4B P1B 120.2(5) . .
C6B C5B C4B 120.6(7) . .
C7B C6B C5B 119.6(8) . .
C8B C7B C6B 120.9(8) . .
C7B C8B C9B 119.7(8) . .
C8B C9B C4B 120.5(7) . .
C11B C10B C15B 118.1(7) . .
C11B C10B P1B 122.1(6) . .
C15B C10B P1B 119.5(5) . .
C10B C11B C12B 120.2(8) . .
C13B C12B C11B 120.3(9) . .
C14B C13B C12B 120.7(8) . .
C13B C14B C15B 119.0(8) . .
C14B C15B C10B 121.7(7) . .
C21B C16B C17B 118.6(6) . .
C21B C16B P2B 120.2(5) . .
C17B C16B P2B 121.1(5) . .
C18B C17B C16B 120.3(7) . .
C17B C18B C19B 120.6(7) . .
C20B C19B C18B 119.4(7) . .
C19B C20B C21B 120.2(7) . .
C20B C21B C16B 120.9(6) . .
C23B C22B C27B 119.7(7) . .
C23B C22B P2B 120.7(5) . .
C27B C22B P2B 119.5(5) . .
C22B C23B C24B 119.6(8) . .
C25B C24B C23B 121.4(8) . .
C24B C25B C26B 119.0(7) . .
C25B C26B C27B 120.7(8) . .
C26B C27B C22B 119.6(7) . .
N1B C28B C29B 122.4(6) . .
C28B C29B C30B 118.4(6) . .
C31B C30B C29B 118.7(6) . .
C31B C30B C33B 120.0(6) . .
C29B C30B C33B 121.2(6) . .
C32B C31B C30B 119.0(6) . .
N1B C32B C31B 123.5(6) . .
O1B C33B O2B 124.0(6) . .
O1B C33B C30B 124.9(6) . .
O2B C33B C30B 111.1(5) . .
C43B C34B C35B 124.5(6) . .
C43B C34B O2B 117.5(5) . .
C35B C34B O2B 117.9(5) . .
C36B C35B C34B 118.7(6) . .
C35B C36B C37B 120.8(6) . .
C38B C37B C42B 118.4(7) . .
C38B C37B C36B 122.3(7) . .
C42B C37B C36B 119.3(6) . .
C39B C38B C37B 121.6(9) . .
C38B C39B C40B 120.8(8) . .
C41B C40B C39B 120.4(8) . .
C40B C41B C42B 120.7(9) . .
C37B C42B C41B 118.1(7) . .
C37B C42B C43B 119.9(6) . .
C41B C42B C43B 122.0(7) . .
C34B C43B C42B 116.7(6) . .
C34B C43B C44B 121.0(6) . .
C42B C43B C44B 122.2(6) . .
C53B C44B C45B 118.4(6) . .
C53B C44B C43B 120.7(6) . .
C45B C44B C43B 120.8(6) . .
C46B C45B C50B 119.0(7) . .
C46B C45B C44B 123.0(7) . .
C50B C45B C44B 118.0(7) . .
C47B C46B C45B 120.3(9) . .
C46B C47B C48B 121.2(9) . .
C49B C48B C47B 119.6(8) . .
C48B C49B C50B 121.8(9) . .
C51B C50B C49B 121.5(8) . .
C51B C50B C45B 120.5(7) . .
C49B C50B C45B 118.0(8) . .
C52B C51B C50B 120.7(8) . .
C51B C52B C53B 118.8(8) . .
C44B C53B O3B 118.9(6) . .
C44B C53B C52B 123.5(6) . .
O3B C53B C52B 117.0(6) . .
O4B C54B O3B 125.3(7) . .
O4B C54B C55B 124.7(7) . .
O3B C54B C55B 109.8(6) . .
C56B C55B C59B 119.1(6) . .
C56B C55B C54B 121.1(6) . .
C59B C55B C54B 119.7(6) . .
C57B C56B C55B 120.0(6) . .
N2B C57B C56B 120.4(6) . .
N2B C58B C59B 122.0(6) . .
C55B C59B C58B 118.2(6) . .
O6B S1B O5B 115.7(4) . .
O6B S1B O7B 112.4(4) . .
O5B S1B O7B 116.1(4) . .
O6B S1B C60B 103.3(5) . .
O5B S1B C60B 104.4(4) . .
O7B S1B C60B 102.6(6) . .
F3B C60B F2B 108.7(10) . .
F3B C60B F1B 105.4(10) . .
F2B C60B F1B 107.8(10) . .
F3B C60B S1B 113.9(8) . .
F2B C60B S1B 111.9(8) . .
F1B C60B S1B 108.7(7) . .
O8B S2B O9B 117.7(7) . .
O8B S2B O10B 114.9(6) . .
O9B S2B O10B 110.6(7) . .
O8B S2B C61B 104.6(5) . .
O9B S2B C61B 102.7(5) . .
O10B S2B C61B 104.5(6) . .
F5B C61B F6B 107.0(9) . .
F5B C61B F4B 104.7(9) . .
F6B C61B F4B 105.9(9) . .
F5B C61B S2B 114.0(7) . .
F6B C61B S2B 112.2(8) . .
F4B C61B S2B 112.5(7) . .
O1S C1S C2S 111.0(8) . .
O2S C3S C4S 115.0(17) . .
O3S C5S C6S 109(2) . .
C8S C7S O4S 121(4) . .
C10S C9S O5S 133(4) . .
O6S C11S C12S 125(6) . .
C13S O7S C14S 46.0(17) . .
C14S C13S O7S 74(3) . .
C13S C14S O7S 60.3(17) . .
C15S O8S C16S 70(2) . .
O8S C15S C16S 63(2) . .
O8S C16S C15S 47.3(12) . .

loop_
_geom_bond_atom_site_label_1
_geom_bond_atom_site_label_2
_geom_bond_distance
_geom_bond_site_symmetry_2
Pt1A N1A 2.087(5) .
Pt1A N2A 2.094(5) 2_656
Pt1A P1A 2.2589(18) .
Pt1A P2A 2.2592(19) .
P1A C1A 1.810(7) .
P1A C4A 1.821(7) .
P1A C10A 1.827(7) .
P2A C16A 1.805(7) .
P2A C22A 1.813(7) .
P2A C3A 1.817(7) .
O1A C33A 1.191(7) .
O2A C33A 1.355(7) .
O2A C34A 1.404(7) .
O3A C54A 1.320(8) .
O3A C53A 1.404(8) .
O4A C54A 1.174(9) .
N1A C32A 1.347(7) .
N1A C28A 1.352(7) .
N2A C57A 1.345(8) .
N2A C58A 1.353(7) .
N2A Pt1A 2.094(5) 2_656
C1A C2A 1.534(11) .
C2A C3A 1.519(9) .
C4A C9A 1.398(9) .
C4A C5A 1.401(10) .
C5A C6A 1.361(12) .
C6A C7A 1.392(13) .
C7A C8A 1.346(12) .
C8A C9A 1.382(10) .
C10A C15A 1.368(11) .
C10A C11A 1.410(11) .
C11A C12A 1.401(13) .
C12A C13A 1.357(16) .
C13A C14A 1.370(16) .
C14A C15A 1.381(11) .
C16A C21A 1.384(11) .
C16A C17A 1.383(11) .
C17A C18A 1.361(13) .
C18A C19A 1.385(19) .
C19A C20A 1.409(18) .
C20A C21A 1.379(14) .
C22A C23A 1.389(10) .
C22A C27A 1.390(9) .
C23A C24A 1.382(11) .
C24A C25A 1.386(13) .
C25A C26A 1.353(11) .
C26A C27A 1.381(9) .
C28A C29A 1.365(8) .
C29A C30A 1.392(8) .
C30A C31A 1.371(8) .
C30A C33A 1.495(8) .
C31A C32A 1.390(9) .
C34A C43A 1.360(9) .
C34A C35A 1.405(8) .
C35A C36A 1.356(9) .
C36A C37A 1.415(10) .
C37A C38A 1.407(10) .
C37A C42A 1.433(9) .
C38A C39A 1.364(13) .
C39A C40A 1.391(13) .
C40A C41A 1.370(11) .
C41A C42A 1.417(10) .
C42A C43A 1.434(9) .
C43A C44A 1.497(8) .
C44A C53A 1.359(9) .
C44A C45A 1.435(9) .
C45A C46A 1.408(10) .
C45A C50A 1.423(9) .
C46A C47A 1.364(11) .
C47A C48A 1.397(12) .
C48A C49A 1.345(12) .
C49A C50A 1.418(10) .
C50A C51A 1.415(10) .
C51A C52A 1.364(10) .
C52A C53A 1.409(9) .
C54A C55A 1.497(10) .
C55A C59A 1.382(9) .
C55A C56A 1.389(9) .
C56A C57A 1.365(10) .
C58A C59A 1.350(9) .
S1A O7A 1.426(6) .
S1A O5A 1.428(6) .
S1A O6A 1.455(7) .
S1A C60A 1.793(9) .
F1A C60A 1.336(10) .
F2A C60A 1.337(10) .
F3A C60A 1.279(10) .
S2A O10A 1.394(7) .
S2A O9A 1.418(7) .
S2A O8A 1.440(6) .
S2A C61A 1.770(12) .
F4A C61A 1.312(14) .
F5A C61A 1.303(13) .
F6A C61A 1.299(15) .
Pt1B N1B 2.090(5) .
Pt1B N2B 2.118(5) 2_565
Pt1B P1B 2.2595(17) .
Pt1B P2B 2.2609(17) .
P1B C10B 1.815(7) .
P1B C1B 1.818(7) .
P1B C4B 1.820(6) .
P2B C3B 1.799(7) .
P2B C16B 1.810(7) .
P2B C22B 1.817(6) .
O1B C33B 1.191(7) .
O2B C33B 1.347(7) .
O2B C34B 1.405(7) .
O3B C54B 1.339(8) .
O3B C53B 1.403(8) .
O4B C54B 1.194(9) .
N1B C32B 1.321(8) .
N1B C28B 1.350(8) .
N2B C58B 1.327(7) .
N2B C57B 1.352(8) .
N2B Pt1B 2.118(5) 2_565
C1B C2B 1.537(9) .
C2B C3B 1.543(9) .
C4B C5B 1.383(9) .
C4B C9B 1.397(9) .
C5B C6B 1.387(11) .
C6B C7B 1.375(12) .
C7B C8B 1.368(11) .
C8B C9B 1.382(10) .
C10B C11B 1.373(10) .
C10B C15B 1.389(9) .
C11B C12B 1.387(12) .
C12B C13B 1.365(13) .
C13B C14B 1.363(12) .
C14B C15B 1.377(10) .
C16B C21B 1.384(9) .
C16B C17B 1.394(9) .
C17B C18B 1.374(10) .
C18B C19B 1.388(10) .
C19B C20B 1.375(10) .
C20B C21B 1.382(9) .
C22B C23B 1.377(9) .
C22B C27B 1.386(9) .
C23B C24B 1.380(11) .
C24B C25B 1.368(12) .
C25B C26B 1.373(12) .
C26B C27B 1.387(10) .
C28B C29B 1.377(9) .
C29B C30B 1.385(8) .
C30B C31B 1.383(8) .
C30B C33B 1.488(9) .
C31B C32B 1.359(9) .
C34B C43B 1.370(8) .
C34B C35B 1.400(9) .
C35B C36B 1.359(9) .
C36B C37B 1.422(10) .
C37B C38B 1.408(10) .
C37B C42B 1.420(10) .
C38B C39B 1.345(12) .
C39B C40B 1.394(14) .
C40B C41B 1.351(12) .
C41B C42B 1.436(10) .
C42B C43B 1.435(9) .
C43B C44B 1.483(9) .
C44B C53B 1.349(10) .
C44B C45B 1.445(9) .
C45B C46B 1.419(11) .
C45B C50B 1.427(11) .
C46B C47B 1.362(11) .
C47B C48B 1.410(14) .
C48B C49B 1.349(14) .
C49B C50B 1.425(10) .
C50B C51B 1.401(11) .
C51B C52B 1.358(10) .
C52B C53B 1.416(10) .
C54B C55B 1.501(9) .
C55B C56B 1.382(9) .
C55B C59B 1.383(9) .
C56B C57B 1.377(9) .
C58B C59B 1.392(8) .
S1B O6B 1.407(6) .
S1B O5B 1.417(5) .
S1B O7B 1.433(7) .
S1B C60B 1.795(11) .
F1B C60B 1.366(12) .
F2B C60B 1.310(11) .
F3B C60B 1.284(12) .
S2B O8B 1.396(8) .
S2B O9B 1.401(8) .
S2B O10B 1.408(9) .
S2B C61B 1.769(10) .
F4B C61B 1.324(11) .
F5B C61B 1.284(10) .
F6B C61B 1.294(13) .
O1S C1S 1.432(10) .
C1S C2S 1.471(12) .
O2S C3S 1.337(19) .
C3S C4S 1.40(2) .
O3S C5S 1.40(3) .
C5S C6S 1.46(4) .
O4S C7S 1.33(3) .
C7S C8S 1.30(4) .
O5S C9S 1.58(4) .
C9S C10S 1.56(3) .
O6S C11S 1.26(4) .
C11S C12S 1.32(5) .
O7S C13S 1.59(3) .
O7S C14S 1.75(4) .
C13S C14S 1.32(4) .
O8S C15S 1.39(3) .
O8S C16S 1.68(4) .
C15S C16S 1.78(4) .
C17S C18S 1.81(5) .
